data_1529614
loop_
_publ_author_name
'Belokoneva, E.L.'
'Sandomirskii, P.A.'
'Simonov, M.A.'
'Belov, N.V.'

_publ_section_title
;
 The crystal structure of cadmium Pectolite Na H Cd2 (Si3 O9)
;
_journal_name_full 'Doklady Akademii Nauk SSSR'
_journal_page_first 1105
_journal_page_last 1108
_journal_volume 212
_journal_year 1973
_chemical_formula_sum 'Cd2 H Na O9 Si3'
_chemical_name_systematic 'Na H Cd2 (Si3 O9)'
_space_group_IT_number 2
_symmetry_space_group_name_Hall '-P 1'
_symmetry_space_group_name_H-M 'P -1'
_cell_angle_alpha 90.4
_cell_angle_beta 94.6
_cell_angle_gamma 102.8
_cell_formula_units_Z 2
_cell_length_a 7.847
_cell_length_b 6.98
_cell_length_c 6.92
_cell_volume 368.294
_citation_journal_id_ASTM DANKAS
_cod_data_source_file Belokoneva_DANKAS_1973_414.cif
_cod_data_source_block H1Cd2Na1O9Si3
_cod_original_cell_volume 368.2937
_cod_original_formula_sum 'H1 Cd2 Na1 O9 Si3'
_cod_database_code 1529614

loop_
_symmetry_equiv_pos_as_xyz
x,y,z
-x,-y,-z

loop_
_atom_site_label
_atom_site_type_symbol
_atom_site_fract_x
_atom_site_fract_y
_atom_site_fract_z
_atom_site_occupancy
_atom_site_U_iso_or_equiv
Si3 Si+4 0.453 0.737 0.14 1 0.0
O5 O-2 0.339 0.203 0.879 1 0.0
Si1 Si+4 0.211 0.402 0.336 1 0.0
O3 O-2 0.406 0.539 0.283 1 0.0
O8 O-2 0.165 0.855 0.555 1 0.0
O6 O-2 0.328 0.708 0.942 1 0.0
O4 O-2 0.394 0.899 0.281 1 0.0
Cd1 Cd+2 0.138 0.409 0.855 1 0.0
O1 O-2 0.07 0.393 0.164 1 0.0
O9 O-2 0.261 0.189 0.387 1 0.0
O7 O-2 0.181 0.495 0.547 1 0.0
Na1 Na+1 0.446 0.746 0.654 1 0.0
Cd2 Cd+2 0.16 0.916 0.866 1 0.0
Si2 Si+4 0.219 0.954 0.346 1 0.0
O2 O-2 0.053 0.887 0.189 1 0.0
